data_7718307
loop_
_publ_author_name
'Panigrahi, Gopabandhu'
'Kashem, Habiba Binte'
'Morrison, Gregory'
'zur Loye, Hans-Conrad'

_publ_section_title
;
 Synthesis of a series of rare-earth-based multi-anion chalcogenide
 iodides RE3Si2SexS8&#x2212;xI (RE = La, Ce, Pr, and Nd) using the
 flux-assisted boron--chalcogen mixture method
;
_journal_issue 15
_journal_name_full 'Dalton Transactions'
_journal_page_first 6252
_journal_page_last 6260
_journal_paper_doi 10.1039/D4DT03506B
_journal_volume 54
_journal_year 2025
_chemical_formula_sum 'I Nd3 S6.82 Se1.18 Si2'
_chemical_formula_weight 927.50
_space_group_crystal_system monoclinic
_space_group_IT_number 15
_space_group_name_Hall '-C 2yc'
_space_group_name_H-M_alt 'C 1 2/c 1'
_audit_creation_method SHELXL-2018/3
_audit_update_record
;
2024-10-02 deposited with the CCDC.	2025-03-12 downloaded from the CCDC.
;
_cell_angle_alpha 90
_cell_angle_beta 97.7680(10)
_cell_angle_gamma 90
_cell_formula_units_Z 4
_cell_length_a 15.9313(4)
_cell_length_b 7.8058(2)
_cell_length_c 10.8413(2)
_cell_measurement_reflns_used 9363
_cell_measurement_temperature 300(2)
_cell_measurement_theta_max 32.59
_cell_measurement_theta_min 2.58
_cell_volume 1335.81(5)
_computing_cell_refinement 'Bruker SAINT'
_computing_data_collection 'Bruker APEX2'
_computing_data_reduction 'Bruker SAINT'
_computing_molecular_graphics 'Bruker SHELXTL'
_computing_publication_material 'Bruker SHELXTL'
_computing_structure_refinement 'SHELXL-2019/1 (Sheldrick, 2019)'
_computing_structure_solution 'SHELXS-97 (Sheldrick 2008)'
_diffrn_ambient_temperature 300(2)
_diffrn_measured_fraction_theta_full 0.988
_diffrn_measured_fraction_theta_max 0.994
_diffrn_measurement_device_type 'Bruker APEX-II CCD'
_diffrn_measurement_method '\f and \w scans'
_diffrn_radiation_type MoK\a
_diffrn_radiation_wavelength 0.71073
_diffrn_reflns_av_R_equivalents 0.0337
_diffrn_reflns_av_unetI/netI 0.0118
_diffrn_reflns_Laue_measured_fraction_full 0.988
_diffrn_reflns_Laue_measured_fraction_max 0.994
_diffrn_reflns_limit_h_max 24
_diffrn_reflns_limit_h_min -24
_diffrn_reflns_limit_k_max 11
_diffrn_reflns_limit_k_min -11
_diffrn_reflns_limit_l_max 16
_diffrn_reflns_limit_l_min -15
_diffrn_reflns_number 46262
_diffrn_reflns_point_group_measured_fraction_full 0.988
_diffrn_reflns_point_group_measured_fraction_max 0.994
_diffrn_reflns_theta_full 25.242
_diffrn_reflns_theta_max 32.598
_diffrn_reflns_theta_min 2.581
_diffrn_source 'fine-focus seald tube'
_exptl_absorpt_coefficient_mu 18.208
_exptl_absorpt_correction_T_max 0.4950
_exptl_absorpt_correction_T_min 0.2614
_exptl_absorpt_correction_type multi-scan
_exptl_absorpt_process_details 'multi-scan (SADABS" Sheldrick, 2016/2)'
_exptl_crystal_colour Blue
_exptl_crystal_density_diffrn 4.612
_exptl_crystal_description Rod
_exptl_crystal_F_000 1641
_exptl_crystal_size_max 0.126
_exptl_crystal_size_mid 0.031
_exptl_crystal_size_min 0.024
_refine_diff_density_max 1.488
_refine_diff_density_min -0.497
_refine_diff_density_rms 0.112
_refine_ls_extinction_coef 0.00058(4)
_refine_ls_extinction_expression Fc^*^=kFc[1+0.001xFc^2^\l^3^/sin(2\q)]^-1/4^
_refine_ls_extinction_method 'SHELXL-2018/3 (Sheldrick 2018)'
_refine_ls_goodness_of_fit_ref 1.219
_refine_ls_hydrogen_treatment undef
_refine_ls_matrix_type full
_refine_ls_number_parameters 70
_refine_ls_number_reflns 2422
_refine_ls_number_restraints 0
_refine_ls_restrained_S_all 1.219
_refine_ls_R_factor_all 0.0116
_refine_ls_R_factor_gt 0.0112
_refine_ls_shift/su_max 0.002
_refine_ls_shift/su_mean 0.000
_refine_ls_structure_factor_coef Fsqd
_refine_ls_weighting_details 'w=1/[\s^2^(Fo^2^)+(0.0032P)^2^+3.1424P] where P=(Fo^2^+2Fc^2^)/3'
_refine_ls_weighting_scheme calc
_refine_ls_wR_factor_gt 0.0237
_refine_ls_wR_factor_ref 0.0238
_reflns_Friedel_coverage 0.000
_reflns_number_gt 2387
_reflns_number_total 2422
_reflns_threshold_expression 'I > 2\s(I)'
_cod_data_source_file d4dt03506b2.cif
_cod_data_source_block GP1077A4_OSC2
_cod_depositor_comments 'Adding full bibliography for 7718307--7718310.cif.'
_cod_original_cell_volume 1335.82(5)
_cod_original_sg_symbol_H-M 'C 2/c'
_cod_database_code 7718307
_shelx_shelxl_version_number 2018/3
_shelx_space_group_comment
;
The symmetry employed for this shelxl refinement is uniquely defined
by the following loop, which should always be used as a source of
symmetry information in preference to the above space-group names.
They are only intended as comments.
;

loop_
_space_group_symop_operation_xyz
'x, y, z'
'-x, y, -z+1/2'
'x+1/2, y+1/2, z'
'-x+1/2, y+1/2, -z+1/2'
'-x, -y, -z'
'x, -y, z-1/2'
'-x+1/2, -y+1/2, -z'
'x+1/2, -y+1/2, z-1/2'

loop_
_atom_site_label
_atom_site_type_symbol
_atom_site_fract_x
_atom_site_fract_y
_atom_site_fract_z
_atom_site_U_iso_or_equiv
_atom_site_adp_type
_atom_site_occupancy
_atom_site_site_symmetry_order
_atom_site_calc_flag
_atom_site_refinement_flags_posn
_atom_site_refinement_flags_adp
_atom_site_refinement_flags_occupancy
_atom_site_disorder_assembly
_atom_site_disorder_group
Nd2 Nd 0.000000 0.09814(2) 0.250000 0.01318(3) Uani 1 2 d S T P . .
Nd1 Nd 0.30123(2) 0.12100(2) 0.31799(2) 0.01099(3) Uani 1 1 d . . . . .
I1 I 0.000000 0.51448(2) 0.250000 0.02310(4) Uani 1 2 d S T P A .
S1 S 0.06531(2) 0.16140(4) 0.54172(2) 0.01330(8) Uani 0.6453(18) 1 d . . P A 1
S2 S 0.14394(2) 0.24833(4) 0.14637(3) 0.01292(11) Uani 0.9034(17) 1 d . . P A 5
S3 S 0.21673(2) 0.43147(4) 0.41509(3) 0.01169(10) Uani 0.9002(17) 1 d . . P A 3
S4 S 0.35075(2) 0.39971(5) 0.16293(3) 0.01146(11) Uani 0.9624(17) 1 d . . P A 7
Si1 Si 0.15986(3) 0.03811(6) 0.02813(4) 0.00983(7) Uani 1 1 d . . . . .
Se1 Se 0.06531(2) 0.16140(4) 0.54172(2) 0.01330(8) Uani 0.3547(18) 1 d . . P A 2
Se3 Se 0.21673(2) 0.43147(4) 0.41509(3) 0.01169(10) Uani 0.0998(17) 1 d . . P A 4
Se2 Se 0.14394(2) 0.24833(4) 0.14637(3) 0.01292(11) Uani 0.0966(17) 1 d . . P A 6
Se4 Se 0.35075(2) 0.39971(5) 0.16293(3) 0.01146(11) Uani 0.0376(17) 1 d . . P A 8

loop_
_atom_site_aniso_label
_atom_site_aniso_U_11
_atom_site_aniso_U_22
_atom_site_aniso_U_33
_atom_site_aniso_U_23
_atom_site_aniso_U_13
_atom_site_aniso_U_12
Nd2 0.00978(5) 0.01297(6) 0.01687(6) 0.000 0.00202(4) 0.000
Nd1 0.01307(4) 0.00978(4) 0.01030(4) -0.00068(3) 0.00221(3) -0.00169(3)
I1 0.01561(7) 0.01173(7) 0.04374(10) 0.000 0.01050(7) 0.000
S1 0.01195(13) 0.01310(13) 0.01455(13) -0.00250(9) 0.00072(8) -0.00154(8)
S2 0.01461(17) 0.01056(16) 0.01433(16) -0.00303(11) 0.00466(11) -0.00306(11)
S3 0.01301(16) 0.01232(16) 0.00956(15) 0.00064(11) 0.00086(11) -0.00119(11)
S4 0.01232(18) 0.01255(18) 0.00959(17) 0.00135(11) 0.00174(11) -0.00167(12)
Si1 0.01015(17) 0.01012(18) 0.00925(17) -0.00015(14) 0.00144(13) 0.00017(14)
Se1 0.01195(13) 0.01310(13) 0.01455(13) -0.00250(9) 0.00072(8) -0.00154(8)
Se3 0.01301(16) 0.01232(16) 0.00956(15) 0.00064(11) 0.00086(11) -0.00119(11)
Se2 0.01461(17) 0.01056(16) 0.01433(16) -0.00303(11) 0.00466(11) -0.00306(11)
Se4 0.01232(18) 0.01255(18) 0.00959(17) 0.00135(11) 0.00174(11) -0.00167(12)

loop_
_atom_type_symbol
_atom_type_description
_atom_type_scat_dispersion_real
_atom_type_scat_dispersion_imag
_atom_type_scat_source
I I -0.4742 1.8119 'International Tables Vol C Tables 4.2.6.8 and 6.1.1.4'
Nd Nd -0.1943 3.0179 'International Tables Vol C Tables 4.2.6.8 and 6.1.1.4'
S S 0.1246 0.1234 'International Tables Vol C Tables 4.2.6.8 and 6.1.1.4'
Se Se -0.0929 2.2259 'International Tables Vol C Tables 4.2.6.8 and 6.1.1.4'
Si Si 0.0817 0.0704 'International Tables Vol C Tables 4.2.6.8 and 6.1.1.4'

loop_
_geom_angle_atom_site_label_1
_geom_angle_atom_site_label_2
_geom_angle_atom_site_label_3
_geom_angle
_geom_angle_site_symmetry_1
_geom_angle_site_symmetry_3
_geom_angle_publ_flag
S1 Nd2 S1 162.417(11) 2 . ?
S4 Nd2 I1 122.442(8) 3_445 . ?
S4 Nd2 I1 122.442(8) 4_545 . ?
Se2 Nd2 I1 66.424(7) . . ?
S2 Nd2 I1 66.424(7) . . ?
S2 Nd2 I1 66.425(7) 2 . ?
S1 Nd2 I1 81.208(5) 2 . ?
S1 Nd2 I1 81.208(5) . . ?
Se1 Nd2 I1 81.208(5) . . ?
S1 Nd2 S1 60.943(8) 2 6 ?
S1 Nd2 S1 132.304(8) . 6 ?
I1 Nd2 S1 127.810(5) . 6 ?
S1 Nd2 S1 132.305(8) 2 5_556 ?
S1 Nd2 S1 60.944(8) . 5_556 ?
I1 Nd2 S1 127.810(5) . 5_556 ?
S1 Nd2 S1 104.380(10) 6 5_556 ?
S1 Nd1 S3 74.766(9) 7_556 7_556 ?
S1 Nd1 S4 145.119(9) 7_556 4_545 ?
S3 Nd1 S3 135.450(7) 4_545 . ?
S3 Nd1 S3 70.511(11) 7_556 . ?
S1 Nd1 S2 107.912(9) 7_556 4_545 ?
S2 Nd1 S2 125.531(10) 4_545 . ?
S1 Nd1 I1 68.493(6) 7_556 3_545 ?
Nd2 I1 Nd1 103.952(3) . 4 ?
Nd2 I1 Nd1 103.952(3) . 3_455 ?
Nd1 I1 Nd1 152.096(6) 4 3_455 ?
Si1 S1 Nd1 89.415(14) 6_556 7_556 ?
Si1 S1 Nd2 87.640(14) 6_556 . ?
Nd1 S1 Nd2 134.530(10) 7_556 . ?
Si1 S1 Nd2 83.844(14) 6_556 5_556 ?
Nd1 S1 Nd2 105.665(8) 7_556 5_556 ?
Nd2 S1 Nd2 119.056(8) . 5_556 ?
Si1 S2 Nd2 94.932(17) . . ?
Si1 S2 Nd1 139.514(19) . 4 ?
Nd2 S2 Nd1 123.984(12) . 4 ?
Si1 S2 Nd1 87.786(16) . . ?
Nd2 S2 Nd1 104.738(11) . . ?
Nd1 S2 Nd1 92.042(9) 4 . ?
Si1 S3 Nd1 91.755(16) 4 4 ?
Si1 S3 Nd1 88.808(15) 4 7_556 ?
Nd1 S3 Nd1 154.704(13) 4 7_556 ?
Si1 S3 Nd1 88.686(16) 4 . ?
Nd1 S3 Nd1 95.807(10) 4 . ?
Nd1 S3 Nd1 109.489(11) 7_556 . ?
Si1 S4 Nd2 98.662(17) 7 3 ?
Si1 S4 Nd1 138.01(2) 7 . ?
Nd2 S4 Nd1 119.060(12) 3 . ?
Si1 S4 Nd1 88.677(17) 7 4 ?
Nd2 S4 Nd1 107.746(12) 3 4 ?
Nd1 S4 Nd1 96.067(11) . 4 ?
Si1 Se1 Nd1 89.415(14) 6_556 7_556 ?
Si1 Se1 Nd2 87.640(14) 6_556 . ?
Nd1 Se1 Nd2 134.530(10) 7_556 . ?
Si1 Se1 Nd2 83.844(14) 6_556 5_556 ?
Nd1 Se1 Nd2 105.665(8) 7_556 5_556 ?
Nd2 Se1 Nd2 119.056(8) . 5_556 ?
Si1 Se3 Nd1 91.755(16) 4 4 ?
Si1 Se3 Nd1 88.808(15) 4 7_556 ?
Nd1 Se3 Nd1 154.704(13) 4 7_556 ?
Si1 Se3 Nd1 88.686(16) 4 . ?
Nd1 Se3 Nd1 95.807(10) 4 . ?
Nd1 Se3 Nd1 109.489(11) 7_556 . ?
Si1 Se2 Nd2 94.932(17) . . ?
Si1 Se2 Nd1 139.514(19) . 4 ?
Nd2 Se2 Nd1 123.984(12) . 4 ?
Si1 Se2 Nd1 87.786(16) . . ?
Nd2 Se2 Nd1 104.738(11) . . ?
Nd1 Se2 Nd1 92.042(9) 4 . ?
Si1 Se4 Nd2 98.662(17) 7 3 ?
Si1 Se4 Nd1 138.01(2) 7 . ?
Nd2 Se4 Nd1 119.060(12) 3 . ?
Si1 Se4 Nd1 88.677(17) 7 4 ?
Nd2 Se4 Nd1 107.746(12) 3 4 ?
Nd1 Se4 Nd1 96.067(11) . 4 ?

loop_
_geom_bond_atom_site_label_1
_geom_bond_atom_site_label_2
_geom_bond_distance
_geom_bond_site_symmetry_2
_geom_bond_publ_flag
Nd2 S4 2.8874(4) 3_445 ?
Nd2 S4 2.8874(4) 4_545 ?
Nd2 Se2 2.9312(3) . ?
Nd2 S2 2.9312(3) . ?
Nd2 S2 2.9312(3) 2 ?
Nd2 S1 3.2309(3) 2 ?
Nd2 S1 3.2309(3) . ?
Nd2 Se1 3.2309(3) . ?
Nd2 I1 3.2499(2) . ?
Nd2 S1 3.3046(3) 6 ?
Nd2 S1 3.3046(3) 5_556 ?
Nd1 S3 2.9086(3) 4_545 ?
Nd1 Se4 2.9222(4) . ?
Nd1 S4 2.9222(4) . ?
Nd1 S1 2.9740(3) 7_556 ?
Nd1 S3 2.9745(3) 7_556 ?
Nd1 S4 3.0042(4) 4_545 ?
Nd1 S3 3.0293(4) . ?
Nd1 Se3 3.0293(4) . ?
Nd1 S2 3.0469(4) 4_545 ?
Nd1 S2 3.0771(4) . ?
Nd1 Se2 3.0771(4) . ?
Nd1 I1 3.44862(12) 3_545 ?
S1 Si1 2.1855(5) 6_556 ?
S2 Si1 2.1185(5) . ?
S3 Si1 2.1471(5) 4 ?
S4 Si1 2.1119(5) 7 ?
Si1 Se2 2.1185(5) . ?
